data_4061892
_journal_name_full Organometallics
_journal_year 2003
_chemical_formula_sum 'C28 H45 F3 N O3 P Pd S'
_chemical_formula_weight 670.08
_space_group_IT_number 4
_symmetry_cell_setting monoclinic
_symmetry_space_group_name_Hall 'P 2yb'
_symmetry_space_group_name_H-M 'P 1 21 1'
_cell_angle_alpha 90.00
_cell_angle_beta 92.1110(10)
_cell_angle_gamma 90.00
_cell_formula_units_Z 2
_cell_length_a 9.2892(2)
_cell_length_b 9.6862(2)
_cell_length_c 16.7860(6)
_cell_measurement_temperature 120(2)
_cell_volume 1509.33(7)
_diffrn_ambient_temperature 120(2)
_exptl_crystal_density_diffrn 1.474
_cod_original_sg_symbol_H-M 'P 21'
_cod_database_code 4061892

loop_
_symmetry_equiv_pos_as_xyz
'x, y, z'
'-x, y+1/2, -z'

loop_
_atom_site_label
_atom_site_type_symbol
_atom_site_fract_x
_atom_site_fract_y
_atom_site_fract_z
_atom_site_U_iso_or_equiv
_atom_site_adp_type
_atom_site_occupancy
_atom_site_symmetry_multiplicity
_atom_site_calc_flag
_atom_site_refinement_flags
_atom_site_disorder_assembly
_atom_site_disorder_group
C1 C 1.0114(5) 0.7115(4) 0.7621(3) 0.0519(14) Uani 1 1 d . . .
C2 C 0.8406(6) 0.5060(4) 0.5413(3) 0.0506(13) Uani 1 1 d . . .
H2A H 0.9191 0.5496 0.5727 0.076 Uiso 1 1 calc R . .
H2B H 0.7483 0.5450 0.5565 0.076 Uiso 1 1 calc R . .
H2C H 0.8540 0.5230 0.4845 0.076 Uiso 1 1 calc R . .
C3 C 0.9850(3) 0.2989(6) 0.5391(2) 0.0384(8) Uani 1 1 d . . .
H3A H 1.0065 0.3174 0.4834 0.058 Uiso 1 1 calc R . .
H3B H 0.9847 0.1990 0.5483 0.058 Uiso 1 1 calc R . .
H3C H 1.0585 0.3422 0.5742 0.058 Uiso 1 1 calc R . .
C4 C 0.7290(4) 0.2894(5) 0.50361(19) 0.0315(9) Uani 1 1 d . . .
H4A H 0.7625 0.2835 0.4484 0.038 Uiso 1 1 calc R . .
H4B H 0.6391 0.3444 0.5030 0.038 Uiso 1 1 calc R . .
C5 C 0.7018(4) 0.1484(4) 0.5352(2) 0.0256(8) Uani 1 1 d . . .
C6 C 0.6721(4) 0.0339(5) 0.4865(2) 0.0348(10) Uani 1 1 d . . .
H6 H 0.6653 0.0449 0.4302 0.042 Uiso 1 1 calc R . .
C7 C 0.6524(4) -0.0946(4) 0.5196(2) 0.0348(10) Uani 1 1 d . . .
H7 H 0.6313 -0.1718 0.4863 0.042 Uiso 1 1 calc R . .
C8 C 0.6636(4) -0.1108(4) 0.6012(2) 0.0309(9) Uani 1 1 d . . .
H8 H 0.6517 -0.1996 0.6241 0.037 Uiso 1 1 calc R . .
C9 C 0.6924(4) 0.0031(3) 0.6501(2) 0.0228(8) Uani 1 1 d . . .
H9 H 0.7002 -0.0094 0.7063 0.027 Uiso 1 1 calc R . .
C10 C 0.7099(3) 0.1336(3) 0.6186(2) 0.0191(7) Uani 1 1 d . . .
C11 C 0.6102(4) 0.4571(3) 0.81999(19) 0.0177(7) Uani 1 1 d . . .
H11 H 0.7075 0.5013 0.8233 0.021 Uiso 1 1 calc R . .
C12 C 0.5222(4) 0.5437(4) 0.7597(2) 0.0256(8) Uani 1 1 d . . .
H12A H 0.4221 0.5084 0.7556 0.031 Uiso 1 1 calc R . .
H12B H 0.5642 0.5355 0.7065 0.031 Uiso 1 1 calc R . .
C13 C 0.5207(5) 0.6959(4) 0.7849(2) 0.0321(9) Uani 1 1 d . . .
H13A H 0.6196 0.7337 0.7836 0.039 Uiso 1 1 calc R . .
H13B H 0.4591 0.7491 0.7466 0.039 Uiso 1 1 calc R . .
C14 C 0.4643(4) 0.7127(4) 0.8683(2) 0.0306(9) Uani 1 1 d . . .
H14A H 0.4707 0.8109 0.8844 0.037 Uiso 1 1 calc R . .
H14B H 0.3618 0.6848 0.8683 0.037 Uiso 1 1 calc R . .
C15 C 0.5508(4) 0.6252(3) 0.9273(2) 0.0264(8) Uani 1 1 d . . .
H15A H 0.5104 0.6352 0.9807 0.032 Uiso 1 1 calc R . .
H15B H 0.6514 0.6591 0.9305 0.032 Uiso 1 1 calc R . .
C16 C 0.5503(4) 0.4730(3) 0.9041(2) 0.0225(8) Uani 1 1 d . . .
H16A H 0.4508 0.4363 0.9046 0.027 Uiso 1 1 calc R . .
H16B H 0.6105 0.4197 0.9431 0.027 Uiso 1 1 calc R . .
C17 C 0.7209(3) 0.1918(3) 0.87344(19) 0.0158(6) Uani 1 1 d . . .
H17 H 0.6545 0.2099 0.9178 0.019 Uiso 1 1 calc R . .
C18 C 0.8668(4) 0.2550(3) 0.8990(2) 0.0255(8) Uani 1 1 d . . .
H18A H 0.9377 0.2364 0.8577 0.031 Uiso 1 1 calc R . .
H18B H 0.8567 0.3563 0.9043 0.031 Uiso 1 1 calc R . .
C19 C 0.9208(5) 0.1937(4) 0.9785(2) 0.0336(10) Uani 1 1 d . . .
H19A H 1.0175 0.2315 0.9922 0.040 Uiso 1 1 calc R . .
H19B H 0.8553 0.2223 1.0207 0.040 Uiso 1 1 calc R . .
C20 C 0.9293(4) 0.0369(4) 0.9769(2) 0.0263(8) Uani 1 1 d . . .
H20A H 0.9544 0.0023 1.0311 0.032 Uiso 1 1 calc R . .
H20B H 1.0063 0.0079 0.9412 0.032 Uiso 1 1 calc R . .
C21 C 0.7865(4) -0.0259(3) 0.9478(2) 0.0230(8) Uani 1 1 d . . .
H21A H 0.7125 -0.0079 0.9874 0.028 Uiso 1 1 calc R . .
H21B H 0.7974 -0.1272 0.9426 0.028 Uiso 1 1 calc R . .
C22 C 0.7367(4) 0.0344(3) 0.8675(2) 0.0228(7) Uani 1 1 d . . .
H22A H 0.6431 -0.0069 0.8504 0.027 Uiso 1 1 calc R . .
H22B H 0.8076 0.0115 0.8269 0.027 Uiso 1 1 calc R . .
C23 C 0.4694(4) 0.1884(3) 0.7649(2) 0.0194(7) Uani 1 1 d . . .
H23 H 0.4963 0.0896 0.7566 0.023 Uiso 1 1 calc R . .
C24 C 0.3901(4) 0.2314(4) 0.6875(2) 0.0263(8) Uani 1 1 d . . .
H24A H 0.3486 0.3248 0.6936 0.032 Uiso 1 1 calc R . .
H24B H 0.4585 0.2345 0.6436 0.032 Uiso 1 1 calc R . .
C25 C 0.2696(4) 0.1280(5) 0.6670(3) 0.0395(12) Uani 1 1 d . . .
H25A H 0.3121 0.0360 0.6575 0.047 Uiso 1 1 calc R . .
H25B H 0.2172 0.1574 0.6175 0.047 Uiso 1 1 calc R . .
C26 C 0.1644(4) 0.1178(4) 0.7344(3) 0.0403(11) Uani 1 1 d . . .
H26A H 0.1131 0.2068 0.7396 0.048 Uiso 1 1 calc R . .
H26B H 0.0920 0.0454 0.7216 0.048 Uiso 1 1 calc R . .
C27 C 0.2424(4) 0.0833(5) 0.8126(3) 0.0430(11) Uani 1 1 d . . .
H27A H 0.2829 -0.0110 0.8096 0.052 Uiso 1 1 calc R . .
H27B H 0.1730 0.0846 0.8559 0.052 Uiso 1 1 calc R . .
C28 C 0.3641(4) 0.1857(4) 0.8323(2) 0.0258(8) Uani 1 1 d . . .
H28A H 0.3234 0.2791 0.8397 0.031 Uiso 1 1 calc R . .
H28B H 0.4152 0.1582 0.8826 0.031 Uiso 1 1 calc R . .
N1 N 0.8413(3) 0.3567(3) 0.55633(17) 0.0264(7) Uani 1 1 d . . .
O1 O 0.8843(3) 0.4904(2) 0.72417(16) 0.0278(6) Uani 1 1 d . . .
O2 O 1.1249(3) 0.5233(4) 0.67624(17) 0.0492(8) Uani 1 1 d . . .
O3 O 1.0953(3) 0.4764(3) 0.81559(17) 0.0408(7) Uani 1 1 d . . .
F1 F 0.9542(3) 0.7757(3) 0.6982(2) 0.0957(13) Uani 1 1 d . . .
F2 F 0.9268(4) 0.7325(4) 0.8226(3) 0.0952(14) Uani 1 1 d . . .
F3 F 1.1374(3) 0.7702(2) 0.7799(2) 0.0861(12) Uani 1 1 d . . .
P1 P 0.64208(8) 0.27851(8) 0.78451(5) 0.01462(19) Uani 1 1 d . . .
S1 S 1.03402(9) 0.52978(8) 0.74259(5) 0.02239(19) Uani 1 1 d . . .
Pd1 Pd 0.77537(2) 0.30560(2) 0.673880(12) 0.01639(8) Uani 1 1 d . . .

loop_
_atom_site_aniso_label
_atom_site_aniso_U_11
_atom_site_aniso_U_22
_atom_site_aniso_U_33
_atom_site_aniso_U_23
_atom_site_aniso_U_13
_atom_site_aniso_U_12
C1 0.038(3) 0.024(2) 0.091(4) -0.001(2) -0.033(3) -0.0023(18)
C2 0.072(3) 0.041(3) 0.039(3) 0.024(2) 0.000(2) -0.011(2)
C3 0.0195(16) 0.069(3) 0.0275(18) -0.009(3) 0.0100(13) 0.001(3)
C4 0.0259(17) 0.054(3) 0.0151(16) 0.002(2) 0.0010(13) -0.001(2)
C5 0.0151(18) 0.042(2) 0.0199(19) -0.0044(15) 0.0044(15) 0.0033(15)
C6 0.0200(19) 0.066(3) 0.019(2) -0.0139(19) -0.0015(16) -0.0036(19)
C7 0.0208(19) 0.051(3) 0.032(2) -0.0227(19) 0.0018(17) -0.0037(17)
C8 0.025(2) 0.033(2) 0.035(2) -0.0140(17) 0.0013(17) 0.0036(15)
C9 0.0231(19) 0.0223(18) 0.0228(19) -0.0076(13) -0.0011(15) 0.0056(13)
C10 0.0139(16) 0.0260(18) 0.0174(18) -0.0008(13) 0.0002(14) 0.0018(13)
C11 0.0184(17) 0.0178(16) 0.0172(18) -0.0002(12) 0.0038(14) -0.0033(13)
C12 0.030(2) 0.0225(18) 0.025(2) -0.0004(14) 0.0030(16) 0.0058(15)
C13 0.042(2) 0.0216(18) 0.033(2) 0.0060(16) 0.0028(19) 0.0090(16)
C14 0.032(2) 0.0177(18) 0.042(2) -0.0096(15) 0.0068(18) 0.0043(15)
C15 0.033(2) 0.0215(18) 0.025(2) -0.0094(14) 0.0038(16) -0.0020(15)
C16 0.030(2) 0.0200(17) 0.0181(18) -0.0057(13) 0.0103(15) 0.0000(14)
C17 0.0175(16) 0.0176(15) 0.0122(17) -0.0016(12) 0.0008(13) -0.0024(13)
C18 0.0243(19) 0.0201(16) 0.031(2) 0.0081(13) -0.0089(16) -0.0050(13)
C19 0.041(2) 0.0249(19) 0.034(2) 0.0042(16) -0.0215(19) -0.0043(16)
C20 0.028(2) 0.0256(18) 0.0245(19) 0.0077(14) -0.0094(16) -0.0005(15)
C21 0.0280(19) 0.0169(16) 0.024(2) 0.0064(13) 0.0009(15) -0.0013(14)
C22 0.0225(18) 0.0208(17) 0.0247(19) -0.0007(14) -0.0058(15) 0.0012(14)
C23 0.0205(18) 0.0182(16) 0.0190(18) -0.0042(13) -0.0053(14) -0.0012(13)
C24 0.0241(19) 0.035(2) 0.0197(19) -0.0025(15) -0.0036(15) 0.0011(15)
C25 0.031(2) 0.037(2) 0.049(3) -0.0195(18) -0.022(2) 0.0120(17)
C26 0.020(2) 0.025(2) 0.075(3) 0.001(2) -0.016(2) -0.0069(16)
C27 0.022(2) 0.040(2) 0.066(3) 0.017(2) -0.003(2) -0.0116(17)
C28 0.0183(18) 0.035(2) 0.024(2) 0.0051(15) -0.0003(15) -0.0065(15)
N1 0.0209(16) 0.0380(17) 0.0207(16) 0.0057(12) 0.0053(13) -0.0023(12)
O1 0.0215(13) 0.0246(13) 0.0382(16) -0.0065(11) 0.0115(11) -0.0074(10)
O2 0.0249(16) 0.089(2) 0.0343(17) -0.0108(16) 0.0137(13) -0.0132(15)
O3 0.0444(18) 0.0348(15) 0.0427(18) 0.0159(13) -0.0045(14) -0.0031(13)
F1 0.087(2) 0.0314(18) 0.162(3) 0.0368(17) -0.077(2) -0.0089(14)
F2 0.065(2) 0.089(2) 0.130(3) -0.082(2) -0.016(2) 0.0332(18)
F3 0.0615(18) 0.0282(16) 0.164(3) 0.0037(15) -0.062(2) -0.0146(12)
P1 0.0148(4) 0.0171(5) 0.0120(4) -0.0011(3) 0.0009(3) 0.0006(3)
S1 0.0215(5) 0.0189(4) 0.0273(5) -0.0004(3) 0.0066(4) -0.0020(3)
Pd1 0.01684(12) 0.01858(12) 0.01394(12) 0.00088(11) 0.00326(8) 0.00250(11)

loop_
_geom_bond_atom_site_label_1
_geom_bond_atom_site_label_2
_geom_bond_distance
_geom_bond_site_symmetry_2
_geom_bond_publ_flag
C1 F2 1.323(7) . ?
C1 F3 1.325(5) . ?
C1 F1 1.333(5) . ?
C1 S1 1.804(4) . ?
C2 N1 1.468(5) . ?
C2 H2A 0.9800 . ?
C2 H2B 0.9800 . ?
C2 H2C 0.9800 . ?
C3 N1 1.485(5) . ?
C3 H3A 0.9800 . ?
C3 H3B 0.9800 . ?
C3 H3C 0.9800 . ?
C4 N1 1.493(5) . ?
C4 C5 1.490(6) . ?
C4 H4A 0.9900 . ?
C4 H4B 0.9900 . ?
C5 C6 1.399(5) . ?
C5 C10 1.407(5) . ?
C6 C7 1.378(6) . ?
C6 H6 0.9500 . ?
C7 C8 1.379(6) . ?
C7 H7 0.9500 . ?
C8 C9 1.395(5) . ?
C8 H8 0.9500 . ?
C9 C10 1.382(5) . ?
C9 H9 0.9500 . ?
C10 Pd1 1.992(3) . ?
C11 C12 1.529(4) . ?
C11 C16 1.544(5) . ?
C11 P1 1.856(3) . ?
C11 H11 1.0000 . ?
C12 C13 1.534(5) . ?
C12 H12A 0.9900 . ?
C12 H12B 0.9900 . ?
C13 C14 1.522(5) . ?
C13 H13A 0.9900 . ?
C13 H13B 0.9900 . ?
C14 C15 1.512(5) . ?
C14 H14A 0.9900 . ?
C14 H14B 0.9900 . ?
C15 C16 1.525(5) . ?
C15 H15A 0.9900 . ?
C15 H15B 0.9900 . ?
C16 H16A 0.9900 . ?
C16 H16B 0.9900 . ?
C17 C18 1.533(4) . ?
C17 C22 1.535(4) . ?
C17 P1 1.841(3) . ?
C17 H17 1.0000 . ?
C18 C19 1.528(5) . ?
C18 H18A 0.9900 . ?
C18 H18B 0.9900 . ?
C19 C20 1.521(5) . ?
C19 H19A 0.9900 . ?
C19 H19B 0.9900 . ?
C20 C21 1.524(5) . ?
C20 H20A 0.9900 . ?
C20 H20B 0.9900 . ?
C21 C22 1.525(5) . ?
C21 H21A 0.9900 . ?
C21 H21B 0.9900 . ?
C22 H22A 0.9900 . ?
C22 H22B 0.9900 . ?
C23 C28 1.523(5) . ?
C23 C24 1.529(5) . ?
C23 P1 1.845(3) . ?
C23 H23 1.0000 . ?
C24 C25 1.531(5) . ?
C24 H24A 0.9900 . ?
C24 H24B 0.9900 . ?
C25 C26 1.525(6) . ?
C25 H25A 0.9900 . ?
C25 H25B 0.9900 . ?
C26 C27 1.513(6) . ?
C26 H26A 0.9900 . ?
C26 H26B 0.9900 . ?
C27 C28 1.530(5) . ?
C27 H27A 0.9900 . ?
C27 H27B 0.9900 . ?
C28 H28A 0.9900 . ?
C28 H28B 0.9900 . ?
N1 Pd1 2.145(3) . ?
O1 S1 1.464(3) . ?
O1 Pd1 2.208(2) . ?
O2 S1 1.424(3) . ?
O3 S1 1.429(3) . ?
P1 Pd1 2.2847(8) . ?
